data_8101098
loop_
_publ_author_name
'Rademacher, O.'
'Berndt, M.'
'Reissig, H.-U.'

_publ_section_title
;
Crystal structure of 4R*,4aS*,5S*-5-hydroxy-4-(1-hydroxy-1-methylethyl)-
5-methyl-4,4a,5,6,7,8-hexahydronaphthalene-2-carbonitrile---water 
(1/1), C~15~H~21~NO~2~ &#x00B7; H~2~O
;
_journal_issue 4
_journal_name_full 'Zeitschrift f\"ur Kristallographie - New Crystal Structures'
_journal_page_first 593
_journal_page_last 594
_journal_volume 216
_journal_year 2001
_chemical_formula_moiety 'C15 H21 N O2 .  H2O'
_chemical_formula_structural 'C15 H21 N O2 .  H2O'
_chemical_formula_sum 'C15 H23 N O3'
_chemical_formula_weight 265.34
_chemical_melting_point '379 - 383 (recrystallized from ethyl acetate/h'
_space_group_IT_number 15
_symmetry_cell_setting monoclinic
_symmetry_space_group_name_Hall '-C 2yc'
_symmetry_space_group_name_H-M 'C 1 2/c 1'
_cell_angle_alpha 90.00
_cell_angle_beta 125.85(2)
_cell_angle_gamma 90.00
_cell_formula_units_Z 8
_cell_length_a 27.14750(10)
_cell_length_b 6.8323(3)
_cell_length_c 19.7939(5)
_cell_measurement_temperature 293(2)
_cell_volume 2976.03(15)
_diffrn_ambient_temperature 293(2)
_exptl_crystal_density_diffrn 1.184
_cod_original_sg_symbol_H-M 'C 2/c'
_cod_database_code 8101098

loop_
_symmetry_equiv_pos_as_xyz
'x, y, z'
'-x, y, -z+1/2'
'x+1/2, y+1/2, z'
'-x+1/2, y+1/2, -z+1/2'
'-x, -y, -z'
'x, -y, z-1/2'
'-x+1/2, -y+1/2, -z'
'x+1/2, -y+1/2, z-1/2'

loop_
_atom_site_label
_atom_site_type_symbol
_atom_site_fract_x
_atom_site_fract_y
_atom_site_fract_z
_atom_site_U_iso_or_equiv
_atom_site_adp_type
_atom_site_occupancy
_atom_site_symmetry_multiplicity
_atom_site_calc_flag
_atom_site_refinement_flags
_atom_site_disorder_assembly
_atom_site_disorder_group
O1 O 0.24980(4) 0.21413(17) 0.58287(6) 0.0256(3) Uani 1 8 d . . .
O2 O 0.18186(5) 0.58015(15) 0.42960(6) 0.0252(3) Uani 1 8 d . . .
O3 O 0.18659(6) 0.94063(18) 0.36559(8) 0.0384(3) Uani 1 8 d . . .
N1 N -0.06790(7) -0.0286(2) 0.30853(9) 0.0477(4) Uani 1 8 d . . .
C5 C 0.20053(6) 0.2100(2) 0.59060(8) 0.0229(4) Uani 1 8 d . . .
C6 C 0.22224(7) 0.2893(3) 0.67688(9) 0.0287(4) Uani 1 8 d . . .
C7 C 0.17145(7) 0.3078(3) 0.68826(9) 0.0359(4) Uani 1 8 d . . .
C8 C 0.11792(8) 0.4315(3) 0.61867(10) 0.0364(4) Uani 1 8 d . . .
C8A C 0.09838(6) 0.3516(2) 0.53536(8) 0.0263(4) Uani 1 8 d . . .
C1 C 0.04399(7) 0.2698(2) 0.48069(9) 0.0299(4) Uani 1 8 d . . .
C2 C 0.03094(6) 0.1742(2) 0.40505(8) 0.0265(4) Uani 1 8 d . . .
C3 C 0.06937(6) 0.1858(2) 0.38320(8) 0.0236(4) Uani 1 8 d . . .
C4 C 0.12720(6) 0.3022(2) 0.43263(8) 0.0199(3) Uani 1 8 d . . .
C4A C 0.14842(6) 0.3474(2) 0.52287(8) 0.0208(3) Uani 1 8 d . . .
C9 C 0.18090(7) -0.0046(2) 0.57811(10) 0.0306(4) Uani 1 8 d . . .
C10 C 0.12212(6) 0.4919(2) 0.38427(8) 0.0214(4) Uani 1 8 d . . .
C12 C 0.10143(7) 0.4433(2) 0.29547(9) 0.0271(4) Uani 1 8 d . . .
C11 C 0.07980(7) 0.6439(2) 0.38146(10) 0.0277(4) Uani 1 8 d . . .
C13 C -0.02405(7) 0.0608(2) 0.35264(9) 0.0327(4) Uani 1 8 d . . .
HO1 H 0.2643(10) 0.327(4) 0.5921(12) 0.055(6) Uiso 1 8 d . . .
HO2 H 0.2071(10) 0.500(4) 0.4311(12) 0.057(6) Uiso 1 8 d . . .
HO3A H 0.1548(11) 0.934(3) 0.3165(15) 0.059(6) Uiso 1 8 d . . .
HO3B H 0.1888(10) 0.832(4) 0.3894(13) 0.062(6) Uiso 1 8 d . . .
H6A H 0.2403(7) 0.418(3) 0.6829(9) 0.031(4) Uiso 1 8 d . . .
H6B H 0.2558(8) 0.202(3) 0.7201(10) 0.036(4) Uiso 1 8 d . . .
H7A H 0.1554(9) 0.174(3) 0.6873(11) 0.050(5) Uiso 1 8 d . . .
H7B H 0.1881(8) 0.371(3) 0.7422(11) 0.043(5) Uiso 1 8 d . . .
H8A H 0.1306(7) 0.571(3) 0.6243(10) 0.030(4) Uiso 1 8 d . . .
H8B H 0.0837(8) 0.429(2) 0.6236(10) 0.036(4) Uiso 1 8 d . . .
H1 H 0.0129(8) 0.268(3) 0.4904(10) 0.037(5) Uiso 1 8 d . . .
H3 H 0.0595(7) 0.119(2) 0.3325(10) 0.030(4) Uiso 1 8 d . . .
H4 H 0.1575(7) 0.225(2) 0.4360(8) 0.017(4) Uiso 1 8 d . . .
H4A H 0.1676(6) 0.478(2) 0.5374(8) 0.019(4) Uiso 1 8 d . . .
H9A H 0.2136(9) -0.086(3) 0.6231(12) 0.050(5) Uiso 1 8 d . . .
H9B H 0.1433(8) -0.016(3) 0.5750(10) 0.036(4) Uiso 1 8 d . . .
H9C H 0.1717(8) -0.056(3) 0.5239(11) 0.041(5) Uiso 1 8 d . . .
H12A H 0.1016(7) 0.568(3) 0.2674(10) 0.036(4) Uiso 1 8 d . . .
H12B H 0.0572(8) 0.397(3) 0.2597(10) 0.043(5) Uiso 1 8 d . . .
H12C H 0.1281(8) 0.347(3) 0.2954(10) 0.035(4) Uiso 1 8 d . . .
H11A H 0.0951(8) 0.691(2) 0.4372(11) 0.035(4) Uiso 1 8 d . . .
H11B H 0.0385(9) 0.589(3) 0.3542(11) 0.043(5) Uiso 1 8 d . . .
H11C H 0.0785(8) 0.759(3) 0.3504(10) 0.042(5) Uiso 1 8 d . . .

loop_
_atom_site_aniso_label
_atom_site_aniso_U_11
_atom_site_aniso_U_22
_atom_site_aniso_U_33
_atom_site_aniso_U_23
_atom_site_aniso_U_13
_atom_site_aniso_U_12
O1 0.0192(5) 0.0245(6) 0.0318(6) -0.0013(4) 0.0142(5) -0.0019(4)
O2 0.0205(5) 0.0231(6) 0.0287(6) 0.0007(4) 0.0124(5) -0.0032(4)
O3 0.0398(7) 0.0290(7) 0.0332(7) 0.0019(5) 0.0140(6) -0.0109(6)
N1 0.0336(8) 0.0545(10) 0.0419(9) 0.0022(7) 0.0148(7) -0.0173(8)
C5 0.0170(7) 0.0260(8) 0.0226(7) 0.0027(6) 0.0099(6) -0.0024(6)
C6 0.0226(8) 0.0364(10) 0.0210(7) 0.0012(6) 0.0094(6) -0.0060(7)
C7 0.0295(9) 0.0564(12) 0.0215(8) -0.0029(7) 0.0148(7) -0.0095(8)
C8 0.0289(9) 0.0555(13) 0.0300(8) -0.0063(8) 0.0202(7) -0.0022(8)
C8A 0.0237(7) 0.0316(8) 0.0237(7) 0.0022(6) 0.0139(6) 0.0018(7)
C1 0.0209(8) 0.0419(10) 0.0286(8) 0.0036(7) 0.0155(7) 0.0007(7)
C2 0.0203(7) 0.0271(8) 0.0235(7) 0.0053(6) 0.0080(6) -0.0026(6)
C3 0.0255(8) 0.0177(7) 0.0209(7) 0.0019(6) 0.0098(6) -0.0013(6)
C4 0.0181(7) 0.0192(7) 0.0219(7) 0.0009(5) 0.0114(6) 0.0010(6)
C4A 0.0197(7) 0.0206(7) 0.0209(7) -0.0006(6) 0.0112(6) -0.0029(6)
C9 0.0232(9) 0.0274(9) 0.0298(9) 0.0059(7) 0.0092(7) -0.0024(7)
C10 0.0176(7) 0.0206(7) 0.0218(7) 0.0006(5) 0.0092(6) -0.0027(6)
C12 0.0269(9) 0.0290(9) 0.0237(8) 0.0028(6) 0.0139(7) 0.0003(7)
C11 0.0269(9) 0.0212(8) 0.0323(9) 0.0028(7) 0.0158(7) 0.0021(7)
C13 0.0273(9) 0.0358(9) 0.0288(8) 0.0062(7) 0.0130(7) -0.0062(7)

loop_
_geom_bond_atom_site_label_1
_geom_bond_atom_site_label_2
_geom_bond_distance
_geom_bond_site_symmetry_2
_geom_bond_publ_flag
O1 C5 1.4329(17) . ?
O2 C10 1.4475(17) . ?
N1 C13 1.156(2) . ?
C5 C9 1.529(2) . ?
C5 C6 1.542(2) . ?
C5 C4A 1.568(2) . ?
C6 C7 1.527(2) . ?
C7 C8 1.542(2) . ?
C8 C8A 1.508(2) . ?
C8A C1 1.339(2) . ?
C8A C4A 1.517(2) . ?
C1 C2 1.474(2) . ?
C2 C3 1.345(2) . ?
C2 C13 1.446(2) . ?
C3 C4 1.5016(19) . ?
C4 C4A 1.5533(18) . ?
C4 C10 1.5687(19) . ?
C10 C11 1.525(2) . ?
C10 C12 1.5358(19) . ?
